data_1532814
loop_
_publ_author_name
'Liang Jingkui'
'Yu Yu-De'
'Ding Shiling'

_publ_section_title
;
 The structure and phase transitions of magnesium iodate crystals
;
_journal_name_full 'Wu Li Hsueh Pao (= Acta Physica Sinica)'
_journal_page_first 710
_journal_page_last 722
_journal_volume 27
_journal_year 1978
_chemical_formula_sum 'I2 Mg O6'
_chemical_name_systematic 'Mg (I O3)2'
_space_group_IT_number 173
_symmetry_space_group_name_Hall 'P 6c'
_symmetry_space_group_name_H-M 'P 63'
_cell_angle_alpha 90
_cell_angle_beta 90
_cell_angle_gamma 120
_cell_formula_units_Z 1
_cell_length_a 5.4777
_cell_length_b 5.4777
_cell_length_c 5.1282
_cell_volume 133.258
_citation_journal_id_ASTM WLHPAR
_cod_data_source_file LiangJingkui_WLHPAR_1978_170.cif
_cod_data_source_block I2Mg1O6
_cod_original_cell_volume 133.2576
_cod_original_formula_sum 'I2 Mg1 O6'
_cod_database_code 1532814

loop_
_symmetry_equiv_pos_as_xyz
x,y,z
x-y,x,z+1/2
-y,x-y,z
-x,-y,z+1/2
-x+y,-x,z
y,-x+y,z+1/2

loop_
_atom_site_label
_atom_site_type_symbol
_atom_site_fract_x
_atom_site_fract_y
_atom_site_fract_z
_atom_site_occupancy
_atom_site_U_iso_or_equiv
I1 I+5 0.3333 0.6667 0 1 0.0
Mg1 Mg+2 0 0 0.981 0.5 0.0
O1 O-2 0.096 0.344 0.162 1 0.0
